data_4335456
loop_
_publ_author_name
'Guoxiong Hua'
'Junyi Du'
'Alexandra M. Z. Slawin'
'J. Derek Woollins'

_publ_section_title
;
 Fluorinated Phosphorus-Selenium Heteroatom Compounds:
 Phenylphosphonofluorodiselenoic Salts, Adducts, and Esters
;
_journal_name_full 'Inorganic Chemistry'
_journal_page_first 8214
_journal_page_last 8217
_journal_paper_doi 10.1021/ic400612w
_journal_volume 52
_journal_year 2013
_chemical_formula_moiety 'C27 H30 F N2 P Se2'
_chemical_formula_sum 'C27 H30 F N2 P Se2'
_chemical_formula_weight 590.44
_space_group_IT_number 9
_symmetry_cell_setting monoclinic
_symmetry_Int_Tables_number 9
_symmetry_space_group_name_Hall 'C -2yc'
_symmetry_space_group_name_H-M 'C 1 c 1'
_atom_sites_solution_hydrogens geom
_atom_sites_solution_primary direct
_atom_sites_solution_secondary difmap
_cell_angle_alpha 90.0000
_cell_angle_beta 106.325(11)
_cell_angle_gamma 90.0000
_cell_formula_units_Z 4
_cell_length_a 11.596(5)
_cell_length_b 15.549(6)
_cell_length_c 15.368(7)
_cell_measurement_reflns_used 4251
_cell_measurement_temperature 93
_cell_measurement_theta_max 25.35
_cell_measurement_theta_min 2.25
_cell_volume 2659(2)
_computing_cell_refinement 'CrystalClear-SM Expert 2.0 rc13'
_computing_data_collection 'CrystalClear-SM Expert 2.0 rc13 (Rigaku, 2009)'
_computing_data_reduction 'CrystalClear-SM Expert 2.0 rc13'
_computing_molecular_graphics 'CrystalStructure 4.0'
_computing_publication_material 'CrystalStructure 4.0 (Rigaku, 2010)'
_computing_structure_refinement 'SHELXL97 (Sheldrick, 2008)'
_computing_structure_solution 'DIRDIF99-PATTY (Gould, et al., 1999)'
_diffrn_ambient_temperature 93
_diffrn_detector_area_resol_mean 14.629
_diffrn_measured_fraction_theta_full 0.991
_diffrn_measured_fraction_theta_max 0.991
_diffrn_measurement_device_type 'Rigaku Mercury70'
_diffrn_measurement_method \w
_diffrn_radiation_type 'Mo K\a'
_diffrn_radiation_wavelength 0.71075
_diffrn_reflns_av_R_equivalents 0.0679
_diffrn_reflns_limit_h_max 13
_diffrn_reflns_limit_h_min -13
_diffrn_reflns_limit_k_max 18
_diffrn_reflns_limit_k_min -15
_diffrn_reflns_limit_l_max 18
_diffrn_reflns_limit_l_min -17
_diffrn_reflns_number 8276
_diffrn_reflns_theta_full 25.32
_diffrn_reflns_theta_max 25.32
_diffrn_standards_number 0
_exptl_absorpt_coefficient_mu 2.866
_exptl_absorpt_correction_T_max 0.918
_exptl_absorpt_correction_T_min 0.586
_exptl_absorpt_correction_type multi-scan
_exptl_absorpt_process_details 'REQAB (Rigaku, 1998)'
_exptl_crystal_colour colorless
_exptl_crystal_density_diffrn 1.475
_exptl_crystal_description prism
_exptl_crystal_F_000 1192.00
_exptl_crystal_size_max 0.100
_exptl_crystal_size_mid 0.030
_exptl_crystal_size_min 0.030
_refine_diff_density_max 0.570
_refine_diff_density_min -0.850
_refine_ls_abs_structure_details 'Flack, H. D. (1983), Acta Cryst. A39, 876-881.  2104 Friedel Pairs'
_refine_ls_abs_structure_Flack 0.024(15)
_refine_ls_extinction_method none
_refine_ls_goodness_of_fit_ref 1.024
_refine_ls_hydrogen_treatment constr
_refine_ls_number_parameters 298
_refine_ls_number_reflns 4519
_refine_ls_number_restraints 2
_refine_ls_R_factor_gt 0.0563
_refine_ls_shift/su_max 0.000
_refine_ls_structure_factor_coef Fsqd
_refine_ls_weighting_details 'w = 1/[\s^2^(Fo^2^)+(0.0120P)^2^+0.0000P] where P=(Fo^2^+2Fc^2^)/3'
_refine_ls_weighting_scheme calc
_refine_ls_wR_factor_ref 0.1024
_reflns_number_gt 3439
_reflns_number_total 4519
_reflns_threshold_expression F^2^>2.0\s(F^2^)
_cod_data_source_file ic400612w_si_002.cif
_cod_data_source_block HW93
_cod_original_cell_volume 2659.2(18)
_cod_database_code 4335456

loop_
_symmetry_equiv_pos_site_id
_symmetry_equiv_pos_as_xyz
1 +X,+Y,+Z
2 +X,-Y,1/2+Z
3 1/2+X,1/2+Y,+Z
4 1/2+X,1/2-Y,1/2+Z

loop_
_atom_site_label
_atom_site_type_symbol
_atom_site_fract_x
_atom_site_fract_y
_atom_site_fract_z
_atom_site_U_iso_or_equiv
_atom_site_adp_type
_atom_site_occupancy
_atom_site_symmetry_multiplicity
_atom_site_calc_flag
_atom_site_refinement_flags
Se1 Se 1.00133(7) 0.78892(6) 0.50072(6) 0.0408(3) Uani 1.0 4 d .
Se2 Se 0.68741(7) 0.82188(5) 0.49840(6) 0.0391(3) Uani 1.0 4 d .
P1 P 0.84671(19) 0.86818(13) 0.47457(15) 0.0328(6) Uani 1.0 4 d .
F1 F 0.8864(5) 0.9530(3) 0.5357(4) 0.0539(16) Uani 1.0 4 d .
N1 N 0.7661(6) 0.5670(4) 0.4436(5) 0.0306(16) Uani 1.0 4 d .
N3 N 0.7391(6) 0.5850(5) 0.5763(5) 0.0290(16) Uani 1.0 4 d .
C2 C 0.7917(7) 0.6187(6) 0.5154(6) 0.032(2) Uani 1.0 4 d .
C4 C 0.6792(7) 0.5100(5) 0.5385(7) 0.035(3) Uani 1.0 4 d .
C5 C 0.6953(7) 0.5003(6) 0.4545(7) 0.037(3) Uani 1.0 4 d .
C6 C 0.8103(8) 0.5846(5) 0.3635(6) 0.033(2) Uani 1.0 4 d .
C7 C 0.9318(7) 0.5705(6) 0.3731(6) 0.033(2) Uani 1.0 4 d .
C8 C 0.9717(8) 0.5881(6) 0.2972(6) 0.037(3) Uani 1.0 4 d .
C9 C 0.8937(8) 0.6189(6) 0.2171(6) 0.036(3) Uani 1.0 4 d .
C10 C 0.7735(8) 0.6341(6) 0.2123(7) 0.042(3) Uani 1.0 4 d .
C11 C 0.7285(8) 0.6162(6) 0.2867(7) 0.035(3) Uani 1.0 4 d .
C12 C 1.0191(8) 0.5376(6) 0.4599(7) 0.049(3) Uani 1.0 4 d .
C13 C 0.9406(8) 0.6338(6) 0.1362(6) 0.049(3) Uani 1.0 4 d .
C14 C 0.5967(8) 0.6349(7) 0.2792(6) 0.051(3) Uani 1.0 4 d .
C15 C 0.7472(7) 0.6232(5) 0.6645(6) 0.030(2) Uani 1.0 4 d .
C16 C 0.6364(7) 0.6476(5) 0.6809(6) 0.031(2) Uani 1.0 4 d .
C17 C 0.6441(8) 0.6877(6) 0.7642(6) 0.038(3) Uani 1.0 4 d .
C18 C 0.7558(8) 0.7054(5) 0.8251(6) 0.035(2) Uani 1.0 4 d .
C19 C 0.8619(7) 0.6787(6) 0.8056(7) 0.037(2) Uani 1.0 4 d .
C20 C 0.8567(8) 0.6358(5) 0.7253(6) 0.033(2) Uani 1.0 4 d .
C21 C 0.5178(7) 0.6357(6) 0.6106(6) 0.044(3) Uani 1.0 4 d .
C22 C 0.7635(8) 0.7525(6) 0.9129(6) 0.044(3) Uani 1.0 4 d .
C23 C 0.9748(7) 0.6143(6) 0.7069(6) 0.034(2) Uani 1.0 4 d .
C31 C 0.8174(7) 0.9160(6) 0.3635(7) 0.036(3) Uani 1.0 4 d .
C32 C 0.7919(8) 0.8643(7) 0.2878(7) 0.045(3) Uani 1.0 4 d .
C33 C 0.7641(9) 0.9001(9) 0.2007(8) 0.069(4) Uani 1.0 4 d .
C34 C 0.7600(10) 0.9866(10) 0.1891(10) 0.083(5) Uani 1.0 4 d .
C35 C 0.7857(9) 1.0412(8) 0.2643(10) 0.074(4) Uani 1.0 4 d .
C36 C 0.8156(8) 1.0062(7) 0.3520(8) 0.053(3) Uani 1.0 4 d .
H2 H 0.8383 0.6698 0.5228 0.0380 Uiso 1.0 4 calc R
H4 H 0.6353 0.4725 0.5663 0.0415 Uiso 1.0 4 calc R
H5 H 0.6636 0.4559 0.4121 0.0449 Uiso 1.0 4 calc R
H8 H 1.0537 0.5788 0.3003 0.0441 Uiso 1.0 4 calc R
H10 H 0.7212 0.6569 0.1582 0.0507 Uiso 1.0 4 calc R
H12A H 0.9928 0.4810 0.4748 0.0593 Uiso 1.0 4 calc R
H12B H 1.0214 0.5778 0.5095 0.0593 Uiso 1.0 4 calc R
H12C H 1.0995 0.5329 0.4514 0.0593 Uiso 1.0 4 calc R
H13A H 0.9292 0.6943 0.1179 0.0587 Uiso 1.0 4 calc R
H13B H 0.8967 0.5972 0.0859 0.0587 Uiso 1.0 4 calc R
H13C H 1.0264 0.6197 0.1522 0.0587 Uiso 1.0 4 calc R
H14A H 0.5918 0.6786 0.3240 0.0607 Uiso 1.0 4 calc R
H14B H 0.5573 0.5821 0.2906 0.0607 Uiso 1.0 4 calc R
H14C H 0.5565 0.6561 0.2181 0.0607 Uiso 1.0 4 calc R
H17 H 0.5727 0.7028 0.7792 0.0456 Uiso 1.0 4 calc R
H19 H 0.9377 0.6901 0.8478 0.0439 Uiso 1.0 4 calc R
H21A H 0.4811 0.6920 0.5921 0.0528 Uiso 1.0 4 calc R
H21B H 0.4644 0.6012 0.6361 0.0528 Uiso 1.0 4 calc R
H21C H 0.5304 0.6061 0.5577 0.0528 Uiso 1.0 4 calc R
H22A H 0.7205 0.7197 0.9485 0.0531 Uiso 1.0 4 calc R
H22B H 0.7269 0.8095 0.8993 0.0531 Uiso 1.0 4 calc R
H22C H 0.8479 0.7587 0.9477 0.0531 Uiso 1.0 4 calc R
H23A H 0.9827 0.6475 0.6548 0.0411 Uiso 1.0 4 calc R
H23B H 0.9772 0.5527 0.6939 0.0411 Uiso 1.0 4 calc R
H23C H 1.0412 0.6286 0.7603 0.0411 Uiso 1.0 4 calc R
H32 H 0.7931 0.8036 0.2947 0.0536 Uiso 1.0 4 calc R
H33 H 0.7481 0.8634 0.1492 0.0831 Uiso 1.0 4 calc R
H34 H 0.7395 1.0102 0.1297 0.0998 Uiso 1.0 4 calc R
H35 H 0.7830 1.1018 0.2561 0.0886 Uiso 1.0 4 calc R
H36 H 0.8344 1.0429 0.4035 0.0631 Uiso 1.0 4 calc R

loop_
_atom_site_aniso_label
_atom_site_aniso_U_11
_atom_site_aniso_U_22
_atom_site_aniso_U_33
_atom_site_aniso_U_12
_atom_site_aniso_U_13
_atom_site_aniso_U_23
Se1 0.0235(4) 0.0450(6) 0.0512(6) -0.0014(4) 0.0064(4) 0.0057(5)
Se2 0.0321(5) 0.0359(5) 0.0540(6) 0.0026(4) 0.0201(5) 0.0053(5)
P1 0.0315(11) 0.0314(13) 0.0372(15) -0.0028(10) 0.0125(12) -0.0052(11)
F1 0.069(4) 0.043(4) 0.061(4) -0.024(3) 0.035(4) -0.019(3)
N1 0.034(4) 0.023(4) 0.035(5) -0.004(3) 0.009(4) -0.006(4)
N3 0.025(4) 0.034(4) 0.027(5) 0.001(3) 0.006(4) 0.006(4)
C2 0.019(4) 0.030(5) 0.044(6) -0.001(4) 0.006(5) -0.001(4)
C4 0.031(5) 0.018(5) 0.055(7) -0.005(4) 0.012(5) 0.001(5)
C5 0.033(5) 0.035(6) 0.044(6) -0.005(4) 0.012(5) -0.007(5)
C6 0.040(5) 0.029(5) 0.030(6) -0.007(4) 0.010(5) -0.004(4)
C7 0.028(5) 0.033(5) 0.035(6) 0.003(4) 0.003(5) 0.003(4)
C8 0.041(6) 0.034(5) 0.034(6) 0.002(4) 0.009(5) 0.004(5)
C9 0.043(6) 0.033(5) 0.032(6) -0.012(5) 0.009(5) -0.005(4)
C10 0.051(6) 0.040(6) 0.036(6) -0.005(5) 0.012(5) -0.005(5)
C11 0.033(5) 0.029(5) 0.036(6) 0.002(4) -0.002(5) -0.004(4)
C12 0.046(6) 0.055(7) 0.047(7) 0.009(5) 0.011(6) 0.005(6)
C13 0.058(7) 0.045(6) 0.045(7) -0.001(5) 0.015(6) -0.006(5)
C14 0.036(6) 0.077(8) 0.033(6) -0.001(5) 0.002(5) -0.005(6)
C15 0.024(5) 0.025(5) 0.038(6) -0.005(4) 0.003(5) 0.004(4)
C16 0.020(4) 0.030(5) 0.042(6) -0.000(4) 0.008(4) 0.010(5)
C17 0.033(5) 0.044(6) 0.041(6) -0.003(4) 0.017(5) 0.002(5)
C18 0.038(5) 0.029(5) 0.040(6) -0.002(4) 0.017(5) 0.005(4)
C19 0.022(5) 0.040(6) 0.042(6) -0.002(4) 0.000(5) 0.015(5)
C20 0.032(5) 0.030(5) 0.041(6) -0.006(4) 0.015(5) 0.006(5)
C21 0.028(5) 0.041(6) 0.063(8) 0.010(4) 0.012(5) -0.016(5)
C22 0.049(6) 0.040(6) 0.043(6) -0.010(5) 0.012(5) -0.010(5)
C23 0.023(5) 0.039(6) 0.038(6) -0.002(4) 0.003(5) -0.002(5)
C31 0.017(4) 0.041(6) 0.054(7) -0.001(4) 0.014(5) 0.003(5)
C32 0.032(5) 0.057(7) 0.050(7) -0.007(5) 0.019(6) 0.010(6)
C33 0.042(7) 0.134(13) 0.041(7) -0.000(7) 0.027(6) 0.008(8)
C34 0.049(8) 0.120(13) 0.093(11) 0.015(8) 0.041(8) 0.067(10)
C35 0.041(7) 0.071(9) 0.110(12) 0.020(6) 0.022(8) 0.065(9)
C36 0.034(5) 0.049(7) 0.076(8) 0.003(5) 0.018(6) 0.022(6)

loop_
_atom_type_symbol
_atom_type_description
_atom_type_scat_dispersion_real
_atom_type_scat_dispersion_imag
_atom_type_scat_source
C C 0.0033 0.0016
;
International Tables for Crystallography
(1992, Vol. C, Tables 4.2.6.8 and 6.1.1.4)
;
H H 0.0000 0.0000
;
International Tables for Crystallography
(1992, Vol. C, Table 6.1.1.4)
;
F F 0.0171 0.0103
;
International Tables for Crystallography
(1992, Vol. C, Tables 4.2.6.8 and 6.1.1.4)
;
N N 0.0061 0.0033
;
International Tables for Crystallography
(1992, Vol. C, Tables 4.2.6.8 and 6.1.1.4)
;
P P 0.1023 0.0942
;
International Tables for Crystallography
(1992, Vol. C, Tables 4.2.6.8 and 6.1.1.4)
;
Se Se -0.0929 2.2259
;
International Tables for Crystallography
(1992, Vol. C, Tables 4.2.6.8 and 6.1.1.4)
;

loop_
_geom_angle_atom_site_label_1
_geom_angle_atom_site_label_2
_geom_angle_atom_site_label_3
_geom_angle
_geom_angle_publ_flag
Se1 P1 Se2 120.29(11) yes
Se1 P1 F1 106.2(2) yes
Se1 P1 C31 110.1(3) yes
Se2 P1 F1 107.4(3) yes
Se2 P1 C31 111.3(3) yes
F1 P1 C31 99.3(4) yes
C2 N1 C5 111.1(8) yes
C2 N1 C6 121.8(7) yes
C5 N1 C6 127.1(7) yes
C2 N3 C4 107.6(7) yes
C2 N3 C15 124.0(7) yes
C4 N3 C15 128.4(8) yes
N1 C2 N3 107.5(7) yes
N3 C4 C5 107.5(8) yes
N1 C5 C4 106.3(8) yes
N1 C6 C7 117.2(7) yes
N1 C6 C11 117.3(8) yes
C7 C6 C11 125.4(9) yes
C6 C7 C8 116.2(8) yes
C6 C7 C12 123.5(9) yes
C8 C7 C12 120.2(8) yes
C7 C8 C9 121.4(9) yes
C8 C9 C10 119.7(10) yes
C8 C9 C13 119.1(8) yes
C10 C9 C13 121.1(8) yes
C9 C10 C11 121.0(8) yes
C6 C11 C10 116.2(9) yes
C6 C11 C14 124.4(9) yes
C10 C11 C14 119.4(8) yes
N3 C15 C16 116.5(7) yes
N3 C15 C20 120.0(8) yes
C16 C15 C20 123.5(9) yes
C15 C16 C17 116.7(7) yes
C15 C16 C21 121.9(8) yes
C17 C16 C21 121.4(8) yes
C16 C17 C18 120.5(9) yes
C17 C18 C19 120.1(9) yes
C17 C18 C22 120.2(9) yes
C19 C18 C22 119.7(7) yes
C18 C19 C20 120.5(7) yes
C15 C20 C19 118.5(9) yes
C15 C20 C23 124.0(9) yes
C19 C20 C23 117.2(7) yes
P1 C31 C32 119.9(7) yes
P1 C31 C36 121.2(8) yes
C32 C31 C36 118.9(9) yes
C31 C32 C33 120.9(10) yes
C32 C33 C34 120.6(12) yes
C33 C34 C35 120.2(13) yes
C34 C35 C36 119.7(12) yes
C31 C36 C35 119.7(10) yes
N1 C2 H2 126.262 no
N3 C2 H2 126.263 no
N3 C4 H4 126.235 no
C5 C4 H4 126.235 no
N1 C5 H5 126.848 no
C4 C5 H5 126.853 no
C7 C8 H8 119.311 no
C9 C8 H8 119.305 no
C9 C10 H10 119.495 no
C11 C10 H10 119.498 no
C7 C12 H12A 109.467 no
C7 C12 H12B 109.460 no
C7 C12 H12C 109.473 no
H12A C12 H12B 109.474 no
H12A C12 H12C 109.478 no
H12B C12 H12C 109.475 no
C9 C13 H13A 109.469 no
C9 C13 H13B 109.463 no
C9 C13 H13C 109.468 no
H13A C13 H13B 109.480 no
H13A C13 H13C 109.473 no
H13B C13 H13C 109.475 no
C11 C14 H14A 109.473 no
C11 C14 H14B 109.467 no
C11 C14 H14C 109.475 no
H14A C14 H14B 109.463 no
H14A C14 H14C 109.480 no
H14B C14 H14C 109.469 no
C16 C17 H17 119.728 no
C18 C17 H17 119.733 no
C18 C19 H19 119.731 no
C20 C19 H19 119.745 no
C16 C21 H21A 109.476 no
C16 C21 H21B 109.475 no
C16 C21 H21C 109.477 no
H21A C21 H21B 109.468 no
H21A C21 H21C 109.469 no
H21B C21 H21C 109.463 no
C18 C22 H22A 109.474 no
C18 C22 H22B 109.475 no
C18 C22 H22C 109.475 no
H22A C22 H22B 109.469 no
H22A C22 H22C 109.475 no
H22B C22 H22C 109.459 no
C20 C23 H23A 109.469 no
C20 C23 H23B 109.474 no
C20 C23 H23C 109.475 no
H23A C23 H23B 109.470 no
H23A C23 H23C 109.472 no
H23B C23 H23C 109.468 no
C31 C32 H32 119.560 no
C33 C32 H32 119.562 no
C32 C33 H33 119.700 no
C34 C33 H33 119.706 no
C33 C34 H34 119.899 no
C35 C34 H34 119.899 no
C34 C35 H35 120.130 no
C36 C35 H35 120.124 no
C31 C36 H36 120.143 no
C35 C36 H36 120.152 no

loop_
_geom_bond_atom_site_label_1
_geom_bond_atom_site_label_2
_geom_bond_distance
_geom_bond_publ_flag
Se1 P1 2.119(3) yes
Se2 P1 2.108(3) yes
P1 F1 1.610(5) yes
P1 C31 1.805(10) yes
N1 C2 1.330(11) yes
N1 C5 1.361(11) yes
N1 C6 1.487(13) yes
N3 C2 1.358(12) yes
N3 C4 1.397(10) yes
N3 C15 1.458(12) yes
C4 C5 1.364(15) yes
C6 C7 1.391(12) yes
C6 C11 1.380(11) yes
C7 C8 1.399(14) yes
C7 C12 1.518(12) yes
C8 C9 1.391(12) yes
C9 C10 1.395(13) yes
C9 C13 1.509(15) yes
C10 C11 1.411(15) yes
C11 C14 1.528(13) yes
C15 C16 1.428(12) yes
C15 C20 1.362(11) yes
C16 C17 1.403(13) yes
C16 C21 1.503(10) yes
C17 C18 1.396(11) yes
C18 C19 1.407(13) yes
C18 C22 1.516(13) yes
C19 C20 1.390(13) yes
C20 C23 1.512(13) yes
C31 C32 1.376(13) yes
C31 C36 1.413(13) yes
C32 C33 1.401(15) yes
C33 C34 1.36(2) yes
C34 C35 1.40(2) yes
C35 C36 1.405(18) yes
C2 H2 0.950 no
C4 H4 0.950 no
C5 H5 0.950 no
C8 H8 0.950 no
C10 H10 0.950 no
C12 H12A 0.980 no
C12 H12B 0.980 no
C12 H12C 0.980 no
C13 H13A 0.980 no
C13 H13B 0.980 no
C13 H13C 0.980 no
C14 H14A 0.980 no
C14 H14B 0.980 no
C14 H14C 0.980 no
C17 H17 0.950 no
C19 H19 0.950 no
C21 H21A 0.980 no
C21 H21B 0.980 no
C21 H21C 0.980 no
C22 H22A 0.980 no
C22 H22B 0.980 no
C22 H22C 0.980 no
C23 H23A 0.980 no
C23 H23B 0.980 no
C23 H23C 0.980 no
C32 H32 0.950 no
C33 H33 0.950 no
C34 H34 0.950 no
C35 H35 0.950 no
C36 H36 0.950 no

loop_
_geom_contact_atom_site_label_1
_geom_contact_atom_site_label_2
_geom_contact_distance
_geom_contact_publ_flag
_geom_contact_site_symmetry_2
F1 C36 2.831(12) no .
N1 C12 2.910(11) no .
N1 C14 2.927(10) no .
N1 C15 3.572(12) no .
N3 C6 3.593(12) no .
N3 C21 2.871(11) no .
N3 C23 2.937(9) no .
C2 C7 3.159(14) no .
C2 C11 3.383(13) no .
C2 C12 3.246(13) no .
C2 C16 3.533(14) no .
C2 C20 3.110(13) no .
C2 C23 3.109(11) no .
C4 C16 3.198(13) no .
C4 C21 3.118(13) no .
C5 C7 3.492(14) no .
C5 C11 3.257(14) no .
C5 C14 3.350(13) no .
C6 C9 2.739(14) no .
C7 C10 2.812(12) no .
C8 C11 2.812(14) no .
C15 C18 2.756(13) no .
C16 C19 2.816(10) no .
C17 C20 2.813(13) no .
C31 C34 2.798(17) no .
C32 C35 2.773(16) no .
C33 C36 2.777(17) no .
Se2 C2 3.367(8) no .
F1 C4 3.497(10) no 3_555
F1 C21 3.276(10) no 3_555
F1 C34 3.245(16) no 2_575
C2 Se2 3.367(8) no .
C4 F1 3.497(10) no 3_445
C4 C10 3.422(13) no 2_565
C8 C23 3.443(12) no 2_564
C10 C4 3.422(13) no 2_564
C21 F1 3.276(10) no 3_445
C23 C8 3.443(12) no 2_565
C23 C32 3.550(11) no 4_565
C23 C33 3.390(14) no 4_565
C32 C23 3.550(11) no 4_464
C33 C23 3.390(14) no 4_464
C34 F1 3.245(16) no 2_574
Se1 H32 3.4073 no .
P1 H32 2.8411 no .
P1 H36 2.9171 no .
F1 H36 2.3988 no .
N1 H4 3.1017 no .
N1 H12A 2.8679 no .
N1 H12B 2.8520 no .
N1 H14A 2.8956 no .
N1 H14B 2.8708 no .
N3 H5 3.1503 no .
N3 H21A 3.4911 no .
N3 H21B 3.5628 no .
N3 H21C 2.3775 no .
N3 H23A 2.9096 no .
N3 H23B 2.8868 no .
C2 H4 3.1403 no .
C2 H5 3.1319 no .
C2 H12A 3.3512 no .
C2 H12B 2.7645 no .
C2 H14A 3.3261 no .
C2 H21C 3.2781 no .
C2 H23A 2.6508 no .
C2 H23B 3.1437 no .
C4 H2 3.1446 no .
C4 H21B 3.5446 no .
C4 H21C 2.3631 no .
C5 H2 3.1330 no .
C5 H12A 3.3886 no .
C5 H14A 3.4348 no .
C5 H14B 2.8736 no .
C5 H21C 3.2535 no .
C6 H2 2.7218 no .
C6 H5 2.8592 no .
C6 H8 3.2332 no .
C6 H10 3.2331 no .
C6 H12A 2.8227 no .
C6 H12B 2.8192 no .
C6 H12C 3.3424 no .
C6 H14A 2.8389 no .
C6 H14B 2.8312 no .
C6 H14C 3.3456 no .
C7 H2 3.2014 no .
C8 H10 3.2643 no .
C8 H12A 3.1485 no .
C8 H12B 3.1536 no .
C8 H12C 2.5651 no .
C8 H13A 3.1305 no .
C8 H13B 3.1195 no .
C8 H13C 2.5296 no .
C10 H8 3.2639 no .
C10 H13A 2.7770 no .
C10 H13B 2.7757 no .
C10 H13C 3.3196 no .
C10 H14A 3.1452 no .
C10 H14B 3.1753 no .
C10 H14C 2.5658 no .
C11 H2 3.5894 no .
C11 H5 3.3629 no .
C12 H2 3.2702 no .
C12 H8 2.6723 no .
C12 H23A 3.5747 no .
C13 H8 2.6369 no .
C13 H10 2.6830 no .
C14 H5 3.4108 no .
C14 H10 2.6767 no .
C15 H2 2.7712 no .
C15 H4 2.8896 no .
C15 H17 3.2772 no .
C15 H19 3.2239 no .
C15 H21A 3.1585 no .
C15 H21B 3.2021 no .
C15 H21C 2.6003 no .
C15 H23A 2.8023 no .
C15 H23B 2.7998 no .
C15 H23C 3.3131 no .
C16 H4 3.2407 no .
C17 H19 3.2835 no .
C17 H21A 2.7852 no .
C17 H21B 2.7773 no .
C17 H21C 3.3251 no .
C17 H22A 2.7651 no .
C17 H22B 2.7755 no .
C17 H22C 3.3194 no .
C19 H17 3.2846 no .
C19 H22A 3.1525 no .
C19 H22B 3.1506 no .
C19 H22C 2.5581 no .
C19 H23A 3.0655 no .
C19 H23B 3.1408 no .
C19 H23C 2.4956 no .
C20 H2 3.1044 no .
C21 H4 3.0464 no .
C21 H17 2.6980 no .
C22 H17 2.6753 no .
C22 H19 2.6758 no .
C23 H2 2.9571 no .
C23 H12B 3.2779 no .
C23 H19 2.6045 no .
C31 H33 3.2663 no .
C31 H35 3.2959 no .
C32 H34 3.2543 no .
C32 H36 3.2599 no .
C33 H35 3.2423 no .
C34 H32 3.2457 no .
C34 H36 3.2814 no .
C35 H33 3.2454 no .
C36 H32 3.2619 no .
C36 H34 3.2812 no .
H2 H12B 2.6150 no .
H2 H14A 3.5514 no .
H2 H23A 2.2647 no .
H2 H23B 3.2312 no .
H4 H5 2.4955 no .
H4 H21B 3.2056 no .
H4 H21C 2.3917 no .
H5 H14B 2.7495 no .
H8 H12A 3.3275 no .
H8 H12B 3.3394 no .
H8 H12C 2.3437 no .
H8 H13A 3.3007 no .
H8 H13B 3.2987 no .
H8 H13C 2.2970 no .
H10 H13A 2.7161 no .
H10 H13B 2.7403 no .
H10 H14A 3.3171 no .
H10 H14B 3.3584 no .
H10 H14C 2.3417 no .
H12A H23B 3.5988 no .
H12B H23A 2.6316 no .
H12B H23B 3.0435 no .
H17 H21A 2.7758 no .
H17 H21B 2.7119 no .
H17 H22A 2.6958 no .
H17 H22B 2.7388 no .
H19 H22A 3.3376 no .
H19 H22B 3.3368 no .
H19 H22C 2.3411 no .
H19 H23A 3.2215 no .
H19 H23B 3.3132 no .
H19 H23C 2.2514 no .
H32 H33 2.3407 no .
H33 H34 2.3014 no .
H34 H35 2.3472 no .
H35 H36 2.3589 no .
Se1 H2 2.7350 no .
Se1 H4 3.2711 no 3_555
Se1 H10 3.0975 no 4_565
Se1 H12B 3.2906 no .
Se1 H14C 3.3315 no 4_565
Se1 H22A 2.8754 no 4_564
Se1 H23A 3.2819 no .
Se2 H2 2.9026 no .
Se2 H12A 3.2989 no 3_455
Se2 H12C 3.4508 no 3_455
Se2 H13C 3.5190 no 4_465
Se2 H14A 3.4217 no .
Se2 H19 3.1643 no 4_464
Se2 H34 3.2508 no 2_575
P1 H2 3.1803 no .
P1 H34 3.5311 no 2_575
F1 H4 2.8069 no 3_555
F1 H12C 3.4439 no 3_455
F1 H14C 3.3950 no 4_565
F1 H21B 2.7796 no 3_555
F1 H21C 2.8728 no 3_555
F1 H34 2.5881 no 2_575
N1 H13B 3.4250 no 2_565
N3 H13B 3.3516 no 2_565
C4 H10 3.1383 no 2_565
C4 H13B 2.9381 no 2_565
C5 H13B 3.0289 no 2_565
C5 H22A 3.4366 no 2_564
C6 H32 3.5537 no .
C7 H23B 3.5147 no 2_564
C8 H17 3.4926 no 4_564
C8 H22B 3.3384 no 4_564
C8 H23B 2.7158 no 2_564
C8 H23C 3.5470 no 2_564
C9 H4 3.5313 no 2_564
C9 H17 3.4330 no 4_564
C9 H23B 2.8950 no 2_564
C9 H32 3.4362 no .
C10 H4 2.8870 no 2_564
C10 H32 2.9039 no .
C11 H4 3.5333 no 2_564
C11 H32 3.0021 no .
C12 H13B 3.4208 no 2_565
C12 H34 3.1849 no 4_565
C13 H12A 3.2477 no 2_564
C13 H17 3.4259 no 4_564
C13 H21A 2.8617 no 4_564
C13 H22A 3.5321 no 1_554
C13 H22C 3.4001 no 1_554
C13 H23B 3.0279 no 2_564
C14 H32 3.4365 no .
C14 H35 3.5919 no 3_445
C16 H13A 3.3830 no 4_465
C17 H5 3.1486 no 2_565
C17 H13A 3.3890 no 4_465
C17 H13C 3.5322 no 4_465
C18 H5 3.1663 no 2_565
C18 H35 3.2246 no 2_575
C19 H14A 3.4187 no 4_565
C19 H35 3.5594 no 2_575
C21 H13A 2.8492 no 4_465
C21 H22C 3.1729 no 4_464
C21 H33 3.3432 no 4_465
C21 H36 3.5958 no 3_445
C22 H5 3.4400 no 2_565
C22 H13A 3.3207 no 1_556
C22 H21A 3.2849 no 4_565
C22 H35 3.3609 no 2_575
C22 H36 3.2993 no 2_575
C23 H8 3.3426 no 2_565
C23 H33 3.5392 no 4_565
C31 H23C 3.2238 no 4_464
C32 H17 3.4567 no 4_564
C32 H21B 3.5136 no 4_564
C32 H23A 3.5981 no 4_464
C32 H23C 2.8194 no 4_464
C33 H12B 3.4677 no 4_464
C33 H21B 2.7703 no 4_564
C33 H23A 3.2249 no 4_464
C33 H23B 3.3804 no 4_464
C33 H23C 3.0088 no 4_464
C34 H12B 3.4623 no 4_464
C34 H13C 3.3283 no 3_455
C34 H21B 3.0389 no 4_564
C34 H23B 3.3570 no 4_464
C34 H23C 3.5221 no 4_464
C35 H8 2.9532 no 3_455
C35 H13C 3.2538 no 3_455
C35 H14B 3.1261 no 3_555
C35 H22B 3.3089 no 2_574
C36 H8 3.1259 no 3_455
C36 H12C 3.3058 no 3_455
C36 H14B 3.4109 no 3_555
C36 H22B 3.1963 no 2_574
H2 Se1 2.7350 no .
H2 Se2 2.9026 no .
H2 P1 3.1803 no .
H4 Se1 3.2711 no 3_445
H4 F1 2.8069 no 3_445
H4 C9 3.5313 no 2_565
H4 C10 2.8870 no 2_565
H4 C11 3.5333 no 2_565
H4 H10 2.4994 no 2_565
H4 H13B 3.1526 no 2_565
H4 H14C 3.3882 no 2_565
H5 C17 3.1486 no 2_564
H5 C18 3.1663 no 2_564
H5 C22 3.4400 no 2_564
H5 H13B 3.3261 no 2_565
H5 H17 3.1878 no 2_564
H5 H22A 2.8275 no 2_564
H8 C23 3.3426 no 2_564
H8 C35 2.9532 no 3_545
H8 C36 3.1259 no 3_545
H8 H17 3.4234 no 4_564
H8 H22B 2.7646 no 4_564
H8 H23B 2.6136 no 2_564
H8 H23C 3.2789 no 2_564
H8 H35 2.9449 no 3_545
H8 H36 3.2437 no 3_545
H10 Se1 3.0975 no 4_464
H10 C4 3.1383 no 2_564
H10 H4 2.4994 no 2_564
H10 H22A 3.3647 no 1_554
H10 H32 3.0518 no .
H10 H33 3.2318 no .
H12A Se2 3.2989 no 3_545
H12A C13 3.2477 no 2_565
H12A H13B 2.5889 no 2_565
H12A H13C 3.0721 no 2_565
H12A H19 3.2558 no 2_564
H12A H34 3.1682 no 4_565
H12B Se1 3.2906 no .
H12B C33 3.4677 no 4_565
H12B C34 3.4623 no 4_565
H12B H13B 3.4393 no 2_565
H12B H33 3.0306 no 4_565
H12B H34 3.0097 no 4_565
H12C Se2 3.4508 no 3_545
H12C F1 3.4439 no 3_545
H12C C36 3.3058 no 3_545
H12C H22B 3.0815 no 4_564
H12C H33 3.4452 no 4_565
H12C H34 2.8442 no 4_565
H12C H36 3.0189 no 3_545
H13A C16 3.3830 no 4_564
H13A C17 3.3890 no 4_564
H13A C21 2.8492 no 4_564
H13A C22 3.3207 no 1_554
H13A H17 3.0261 no 4_564
H13A H21A 1.9432 no 4_564
H13A H21B 3.2078 no 4_564
H13A H21C 3.5315 no 4_564
H13A H22A 3.0404 no 1_554
H13A H22C 2.7091 no 1_554
H13A H33 3.4815 no .
H13B N1 3.4250 no 2_564
H13B N3 3.3516 no 2_564
H13B C4 2.9381 no 2_564
H13B C5 3.0289 no 2_564
H13B C12 3.4208 no 2_564
H13B H4 3.1526 no 2_564
H13B H5 3.3261 no 2_564
H13B H12A 2.5889 no 2_564
H13B H12B 3.4393 no 2_564
H13B H21A 3.4146 no 4_564
H13B H22A 3.1362 no 1_554
H13B H22C 3.2344 no 1_554
H13B H23B 2.8609 no 2_564
H13C Se2 3.5190 no 4_564
H13C C17 3.5322 no 4_564
H13C C34 3.3283 no 3_545
H13C C35 3.2538 no 3_545
H13C H12A 3.0721 no 2_564
H13C H17 3.3354 no 4_564
H13C H21A 3.0705 no 4_564
H13C H23B 2.8507 no 2_564
H13C H34 3.1001 no 3_545
H13C H35 2.9685 no 3_545
H14A Se2 3.4217 no .
H14A C19 3.4187 no 4_464
H14A H19 2.8043 no 4_464
H14A H23C 3.1568 no 4_464
H14A H32 3.1643 no .
H14B C35 3.1261 no 3_445
H14B C36 3.4109 no 3_445
H14B H35 3.0898 no 3_445
H14B H36 3.5472 no 3_445
H14C Se1 3.3315 no 4_464
H14C F1 3.3950 no 4_464
H14C H4 3.3882 no 2_564
H14C H23A 3.2451 no 4_464
H14C H23C 3.4237 no 4_464
H14C H32 3.5142 no .
H14C H35 3.4864 no 3_445
H17 C8 3.4926 no 4_465
H17 C9 3.4330 no 4_465
H17 C13 3.4259 no 4_465
H17 C32 3.4567 no 4_465
H17 H5 3.1878 no 2_565
H17 H8 3.4234 no 4_465
H17 H13A 3.0261 no 4_465
H17 H13C 3.3354 no 4_465
H17 H32 3.3181 no 4_465
H19 Se2 3.1643 no 4_565
H19 H12A 3.2558 no 2_565
H19 H14A 2.8043 no 4_565
H21A C13 2.8617 no 4_465
H21A C22 3.2849 no 4_464
H21A H13A 1.9432 no 4_465
H21A H13B 3.4146 no 4_465
H21A H13C 3.0705 no 4_465
H21A H22A 3.4840 no 4_464
H21A H22B 3.5441 no 4_464
H21A H22C 2.4430 no 4_464
H21A H33 3.1848 no 4_465
H21B F1 2.7796 no 3_445
H21B C32 3.5136 no 4_465
H21B C33 2.7703 no 4_465
H21B C34 3.0389 no 4_465
H21B H13A 3.2078 no 4_465
H21B H22C 3.5709 no 4_464
H21B H33 2.6311 no 4_465
H21B H34 3.1093 no 4_465
H21B H36 3.5842 no 3_445
H21C F1 2.8728 no 3_445
H21C H13A 3.5315 no 4_465
H21C H22C 3.1213 no 4_464
H21C H36 2.9534 no 3_445
H22A Se1 2.8754 no 4_465
H22A C5 3.4366 no 2_565
H22A C13 3.5321 no 1_556
H22A H5 2.8275 no 2_565
H22A H10 3.3647 no 1_556
H22A H13A 3.0404 no 1_556
H22A H13B 3.1362 no 1_556
H22A H21A 3.4840 no 4_565
H22B C8 3.3384 no 4_465
H22B C35 3.3089 no 2_575
H22B C36 3.1963 no 2_575
H22B H8 2.7646 no 4_465
H22B H12C 3.0815 no 4_465
H22B H21A 3.5441 no 4_565
H22B H35 2.8225 no 2_575
H22B H36 2.6032 no 2_575
H22C C13 3.4001 no 1_556
H22C C21 3.1729 no 4_565
H22C H13A 2.7091 no 1_556
H22C H13B 3.2344 no 1_556
H22C H21A 2.4430 no 4_565
H22C H21B 3.5709 no 4_565
H22C H21C 3.1213 no 4_565
H22C H35 3.5631 no 2_575
H22C H36 3.1529 no 2_575
H23A Se1 3.2819 no .
H23A C32 3.5981 no 4_565
H23A C33 3.2249 no 4_565
H23A H14C 3.2451 no 4_565
H23A H33 3.1066 no 4_565
H23B C7 3.5147 no 2_565
H23B C8 2.7158 no 2_565
H23B C9 2.8950 no 2_565
H23B C13 3.0279 no 2_565
H23B C33 3.3804 no 4_565
H23B C34 3.3570 no 4_565
H23B H8 2.6136 no 2_565
H23B H13B 2.8609 no 2_565
H23B H13C 2.8507 no 2_565
H23B H34 3.5878 no 4_565
H23C C8 3.5470 no 2_565
H23C C31 3.2238 no 4_565
H23C C32 2.8194 no 4_565
H23C C33 3.0088 no 4_565
H23C C34 3.5221 no 4_565
H23C H8 3.2789 no 2_565
H23C H14A 3.1568 no 4_565
H23C H14C 3.4237 no 4_565
H23C H32 3.0091 no 4_565
H23C H33 3.3146 no 4_565
H32 C6 3.5537 no .
H32 C9 3.4362 no .
H32 C10 2.9039 no .
H32 C11 3.0021 no .
H32 C14 3.4365 no .
H32 H10 3.0518 no .
H32 H14A 3.1643 no .
H32 H14C 3.5142 no .
H32 H17 3.3181 no 4_564
H32 H23C 3.0091 no 4_464
H33 C21 3.3432 no 4_564
H33 C23 3.5392 no 4_464
H33 H10 3.2318 no .
H33 H12B 3.0306 no 4_464
H33 H12C 3.4452 no 4_464
H33 H13A 3.4815 no .
H33 H21A 3.1848 no 4_564
H33 H21B 2.6311 no 4_564
H33 H23A 3.1066 no 4_464
H33 H23C 3.3146 no 4_464
H34 Se2 3.2508 no 2_574
H34 P1 3.5311 no 2_574
H34 F1 2.5881 no 2_574
H34 C12 3.1849 no 4_464
H34 H12A 3.1682 no 4_464
H34 H12B 3.0097 no 4_464
H34 H12C 2.8442 no 4_464
H34 H13C 3.1001 no 3_455
H34 H21B 3.1093 no 4_564
H34 H23B 3.5878 no 4_464
H35 C14 3.5919 no 3_555
H35 C18 3.2246 no 2_574
H35 C19 3.5594 no 2_574
H35 C22 3.3609 no 2_574
H35 H8 2.9449 no 3_455
H35 H13C 2.9685 no 3_455
H35 H14B 3.0898 no 3_555
H35 H14C 3.4864 no 3_555
H35 H22B 2.8225 no 2_574
H35 H22C 3.5631 no 2_574
H36 C21 3.5958 no 3_555
H36 C22 3.2993 no 2_574
H36 H8 3.2437 no 3_455
H36 H12C 3.0189 no 3_455
H36 H14B 3.5472 no 3_555
H36 H21B 3.5842 no 3_555
H36 H21C 2.9534 no 3_555
H36 H22B 2.6032 no 2_574
H36 H22C 3.1529 no 2_574

loop_
_geom_torsion_atom_site_label_1
_geom_torsion_atom_site_label_2
_geom_torsion_atom_site_label_3
_geom_torsion_atom_site_label_4
_geom_torsion
_geom_torsion_publ_flag
Se1 P1 C31 C32 62.1(6) no
Se1 P1 C31 C36 -120.3(5) no
Se2 P1 C31 C32 -73.9(6) no
Se2 P1 C31 C36 103.7(5) no
F1 P1 C31 C32 173.2(6) no
F1 P1 C31 C36 -9.2(7) no
C2 N1 C5 C4 -1.7(8) no
C5 N1 C2 N3 1.2(8) no
C2 N1 C6 C7 73.2(9) no
C2 N1 C6 C11 -104.7(8) no
C6 N1 C2 N3 -179.7(6) no
C5 N1 C6 C7 -107.9(8) no
C5 N1 C6 C11 74.2(10) no
C6 N1 C5 C4 179.3(6) no
C2 N3 C4 C5 -0.9(8) no
C4 N3 C2 N1 -0.2(8) no
C2 N3 C15 C16 119.9(8) no
C2 N3 C15 C20 -58.5(10) no
C15 N3 C2 N1 179.6(6) no
C4 N3 C15 C16 -60.3(10) no
C4 N3 C15 C20 121.3(8) no
C15 N3 C4 C5 179.3(6) no
N3 C4 C5 N1 1.6(8) no
N1 C6 C7 C8 -179.5(6) no
N1 C6 C7 C12 0.7(11) no
N1 C6 C11 C10 178.6(6) no
N1 C6 C11 C14 0.7(11) no
C7 C6 C11 C10 0.8(12) no
C7 C6 C11 C14 -177.1(7) no
C11 C6 C7 C8 -1.7(12) no
C11 C6 C7 C12 178.5(7) no
C6 C7 C8 C9 0.7(12) no
C12 C7 C8 C9 -179.5(7) no
C7 C8 C9 C10 1.1(12) no
C7 C8 C9 C13 -177.8(7) no
C8 C9 C10 C11 -2.0(12) no
C13 C9 C10 C11 176.9(7) no
C9 C10 C11 C6 1.1(12) no
C9 C10 C11 C14 179.1(7) no
N3 C15 C16 C17 -177.5(6) no
N3 C15 C16 C21 -0.7(11) no
N3 C15 C20 C19 174.8(7) no
N3 C15 C20 C23 1.4(12) no
C16 C15 C20 C19 -3.5(12) no
C16 C15 C20 C23 -176.8(7) no
C20 C15 C16 C17 0.9(12) no
C20 C15 C16 C21 177.6(7) no
C15 C16 C17 C18 2.7(12) no
C21 C16 C17 C18 -174.0(7) no
C16 C17 C18 C19 -3.6(12) no
C16 C17 C18 C22 177.0(7) no
C17 C18 C19 C20 1.0(13) no
C22 C18 C19 C20 -179.7(7) no
C18 C19 C20 C15 2.5(12) no
C18 C19 C20 C23 176.3(7) no
P1 C31 C32 C33 177.4(6) no
P1 C31 C36 C35 -176.4(6) no
C32 C31 C36 C35 1.2(13) no
C36 C31 C32 C33 -0.2(12) no
C31 C32 C33 C34 -1.0(14) no
C32 C33 C34 C35 1.2(16) no
C33 C34 C35 C36 -0.2(17) no
C34 C35 C36 C31 -1.0(15) no
